data_7003853
loop_
_publ_author_name
'Barea, Elisa'
'Rodr\'iguez-Di\'eguez, Antonio'
'Navarro, Jorge A. R.'
'D&#x2032;Alfonso, Giuseppe'
'Sironi, Angelo'

_publ_section_title
;
 [Re2(&#x00B5;-1,2,4-triazolate)2(&#x00B5;-OH)(CO)6]&#x2212;: a novel
 metalloligand for the construction of flexible porous coordination
 networks
;
_journal_issue 14
_journal_name_full 'Dalton Transactions'
_journal_page_first 1825
_journal_page_last 1827
_journal_paper_doi 10.1039/b800591e
_journal_year 2008
_chemical_formula_sum 'C14 H17 Ag N6 O11 Re2'
_chemical_formula_weight 925.61
_chemical_name_systematic
;
?
;
_space_group_IT_number 14
_symmetry_space_group_name_Hall '-P 2yn'
_symmetry_space_group_name_H-M 'P 1 21/n 1'
_atom_sites_solution_hydrogens geom
_atom_sites_solution_primary direct
_atom_sites_solution_secondary difmap
_audit_creation_method SHELXL-97
_cell_angle_alpha 90.00
_cell_angle_beta 99.18(3)
_cell_angle_gamma 90.00
_cell_formula_units_Z 4
_cell_length_a 9.0741(18)
_cell_length_b 15.264(3)
_cell_length_c 17.667(4)
_cell_measurement_temperature 293(2)
_cell_volume 2415.7(9)
_computing_structure_refinement 'SHELXL-97 (Sheldrick, 1997)'
_diffrn_ambient_temperature 293(2)
_diffrn_measured_fraction_theta_full 0.986
_diffrn_measured_fraction_theta_max 0.986
_diffrn_radiation_monochromator graphite
_diffrn_radiation_source 'fine-focus sealed tube'
_diffrn_radiation_type MoK\a
_diffrn_radiation_wavelength 0.71073
_diffrn_reflns_av_R_equivalents 0.0831
_diffrn_reflns_av_sigmaI/netI 0.0434
_diffrn_reflns_limit_h_max 9
_diffrn_reflns_limit_h_min -9
_diffrn_reflns_limit_k_max 16
_diffrn_reflns_limit_k_min -16
_diffrn_reflns_limit_l_max 18
_diffrn_reflns_limit_l_min -18
_diffrn_reflns_number 22911
_diffrn_reflns_theta_full 22.07
_diffrn_reflns_theta_max 22.07
_diffrn_reflns_theta_min 1.77
_exptl_absorpt_coefficient_mu 10.864
_exptl_absorpt_correction_T_max 1.000
_exptl_absorpt_correction_T_min 0.218
_exptl_absorpt_correction_type empirical
_exptl_absorpt_process_details SADABS
_exptl_crystal_colour colourless
_exptl_crystal_density_diffrn 2.545
_exptl_crystal_density_method 'not measured'
_exptl_crystal_description prismatic
_exptl_crystal_F_000 1712
_exptl_crystal_size_max 0.20
_exptl_crystal_size_mid 0.08
_exptl_crystal_size_min 0.08
_refine_diff_density_max 1.058
_refine_diff_density_min -2.383
_refine_diff_density_rms 0.252
_refine_ls_extinction_method none
_refine_ls_goodness_of_fit_ref 1.144
_refine_ls_hydrogen_treatment mixed
_refine_ls_matrix_type full
_refine_ls_number_parameters 315
_refine_ls_number_reflns 2957
_refine_ls_number_restraints 0
_refine_ls_restrained_S_all 1.144
_refine_ls_R_factor_all 0.0498
_refine_ls_R_factor_gt 0.0389
_refine_ls_shift/su_max 0.000
_refine_ls_shift/su_mean 0.000
_refine_ls_structure_factor_coef Fsqd
_refine_ls_weighting_details 'calc w=1/[\s^2^(Fo^2^)+(0.0525P)^2^+34.1557P] where P=(Fo^2^+2Fc^2^)/3'
_refine_ls_weighting_scheme calc
_refine_ls_wR_factor_gt 0.1021
_refine_ls_wR_factor_ref 0.1108
_reflns_number_gt 2551
_reflns_number_total 2957
_reflns_threshold_expression >2sigma(I)
_cod_data_source_file b800591e.txt
_cod_data_source_block '[Ag{Re2(mu3-trz-kN1:kN2:kN4)2(mu3-OH)(CO)6}]n.4nCH3OH'
_cod_depositor_comments
;
The following automatic conversions were performed:
'_exptl_absorpt_correction_type' value 'Empirical' changed to 'empirical'
according to '/home/saulius/struct/CIF-dictionaries/cif_core.dic'
dictionary named 'cif_core.dic' version 2.4.1 from 2010-06-29.

Automatic conversion script
Id: cif_fix_enum 1527 2010-12-29 10:47:43Z saulius 
;
_cod_original_cell_volume 2415.6(8)
_cod_original_sg_symbol_H-M P2(1)/n
_cod_database_code 7003853

loop_
_symmetry_equiv_pos_as_xyz
'x, y, z'
'-x+1/2, y+1/2, -z+1/2'
'-x, -y, -z'
'x-1/2, -y-1/2, z-1/2'

loop_
_atom_site_label
_atom_site_type_symbol
_atom_site_fract_x
_atom_site_fract_y
_atom_site_fract_z
_atom_site_U_iso_or_equiv
_atom_site_adp_type
_atom_site_occupancy
_atom_site_symmetry_multiplicity
_atom_site_calc_flag
_atom_site_refinement_flags
_atom_site_disorder_assembly
_atom_site_disorder_group
Re1 Re 0.00271(5) 0.02867(4) 0.22730(3) 0.0236(2) Uani 1 1 d . . .
Re2 Re 0.36694(5) -0.00167(3) 0.16793(3) 0.0224(2) Uani 1 1 d . . .
Ag Ag -0.07302(11) 0.17464(7) -0.10905(6) 0.0322(3) Uani 1 1 d . . .
C1 C -0.1472(14) -0.0535(9) 0.1888(8) 0.026(3) Uani 1 1 d . . .
O1 O -0.2334(10) -0.1064(7) 0.1620(6) 0.041(3) Uani 1 1 d . . .
C2 C -0.0178(16) -0.0043(11) 0.3313(10) 0.040(4) Uani 1 1 d . . .
O2 O -0.0357(13) -0.0235(9) 0.3915(7) 0.059(3) Uani 1 1 d . . .
C3 C -0.1453(15) 0.1137(9) 0.2331(8) 0.029(3) Uani 1 1 d . . .
O3 O -0.2348(11) 0.1682(7) 0.2376(6) 0.047(3) Uani 1 1 d . . .
C4 C 0.5190(16) -0.0400(9) 0.2494(8) 0.029(3) Uani 1 1 d . . .
O4 O 0.6116(11) -0.0621(8) 0.2971(7) 0.052(3) Uani 1 1 d . . .
C5 C 0.3982(14) -0.1051(11) 0.1093(8) 0.029(3) Uani 1 1 d . . .
O5 O 0.4265(11) -0.1644(7) 0.0760(6) 0.042(3) Uani 1 1 d . . .
C6 C 0.5135(14) 0.0523(9) 0.1187(8) 0.026(3) Uani 1 1 d . . .
O6 O 0.6019(11) 0.0827(7) 0.0856(6) 0.041(3) Uani 1 1 d . . .
O7 O 0.1852(9) -0.0565(6) 0.2150(5) 0.025(2) Uani 1 1 d . . .
N11 N 0.0446(10) 0.0655(7) 0.1136(6) 0.019(2) Uani 1 1 d . . .
N12 N 0.1798(12) 0.0524(7) 0.0894(6) 0.027(3) Uani 1 1 d . . .
C13 C 0.1640(14) 0.0818(8) 0.0191(8) 0.024(3) Uani 1 1 d . . .
H13 H 0.2404 0.0818 -0.0103 0.029 Uiso 1 1 calc R . .
N14 N 0.0253(10) 0.1119(7) -0.0065(6) 0.024(3) Uani 1 1 d . . .
C15 C -0.0432(13) 0.1015(8) 0.0561(8) 0.024(3) Uani 1 1 d . . .
H15 H -0.1413 0.1181 0.0578 0.029 Uiso 1 1 calc R . .
N21 N 0.1864(11) 0.1171(8) 0.2644(6) 0.025(3) Uani 1 1 d . . .
N22 N 0.3202(11) 0.1084(7) 0.2379(6) 0.023(3) Uani 1 1 d . . .
C23 C 0.4044(14) 0.1731(9) 0.2700(8) 0.029(3) Uani 1 1 d . . .
H23 H 0.5015 0.1830 0.2614 0.035 Uiso 1 1 calc R . .
N24 N 0.3372(11) 0.2226(7) 0.3158(6) 0.026(3) Uani 1 1 d . . .
C25 C 0.2015(15) 0.1852(9) 0.3106(8) 0.029(3) Uani 1 1 d . . .
H25 H 0.1269 0.2053 0.3367 0.035 Uiso 1 1 calc R . .
O10 O 0.2671(17) 0.8676(9) 0.3574(8) 0.086(5) Uani 1 1 d . . .
C10 C 0.363(2) 0.7957(13) 0.3719(11) 0.066(5) Uani 1 1 d . . .
H10A H 0.4047 0.7822 0.3267 0.099 Uiso 1 1 calc R . .
H10B H 0.3076 0.7461 0.3856 0.099 Uiso 1 1 calc R . .
H10C H 0.4414 0.8093 0.4133 0.099 Uiso 1 1 calc R . .
O20 O 0.317(3) -0.001(4) 0.500(2) 0.33(3) Uani 1 1 d . . .
C20 C 0.394(4) 0.024(2) 0.432(2) 0.157(16) Uani 1 1 d . . .
H20A H 0.3236 0.0217 0.3857 0.236 Uiso 1 1 calc R . .
H20B H 0.4745 -0.0160 0.4289 0.236 Uiso 1 1 calc R . .
H20C H 0.4336 0.0825 0.4395 0.236 Uiso 1 1 calc R . .
O30 O 0.854(3) 0.876(2) 0.5162(13) 0.160(10) Uani 1 1 d . . .
C30 C 0.784(4) 0.818(2) 0.458(2) 0.20(2) Uani 1 1 d . . .
H30A H 0.7299 0.8514 0.4163 0.304 Uiso 1 1 calc R . .
H30B H 0.7163 0.7800 0.4785 0.304 Uiso 1 1 calc R . .
H30C H 0.8590 0.7835 0.4389 0.304 Uiso 1 1 calc R . .
O40 O 0.155(3) 0.862(2) 0.4965(15) 0.184(12) Uani 1 1 d . . .
C40 C 0.234(4) 0.824(3) 0.5617(16) 0.157(16) Uani 1 1 d . . .
H40A H 0.3330 0.8488 0.5712 0.235 Uiso 1 1 calc R . .
H40B H 0.2406 0.7622 0.5547 0.235 Uiso 1 1 calc R . .
H40C H 0.1843 0.8363 0.6045 0.235 Uiso 1 1 calc R . .
H7 H 0.225(17) -0.083(11) 0.271(10) 0.06(5) Uiso 1 1 d . . .

loop_
_atom_site_aniso_label
_atom_site_aniso_U_11
_atom_site_aniso_U_22
_atom_site_aniso_U_33
_atom_site_aniso_U_23
_atom_site_aniso_U_13
_atom_site_aniso_U_12
Re1 0.0199(3) 0.0240(4) 0.0260(4) -0.0014(2) 0.0006(2) -0.0031(2)
Re2 0.0195(3) 0.0218(4) 0.0244(4) 0.0003(2) -0.0011(2) 0.0013(2)
Ag 0.0308(6) 0.0298(7) 0.0341(7) 0.0095(5) -0.0005(5) 0.0074(5)
C1 0.016(7) 0.023(8) 0.039(9) 0.002(7) 0.002(6) -0.001(6)
O1 0.034(5) 0.038(6) 0.051(7) -0.015(6) 0.009(5) -0.011(5)
C2 0.031(9) 0.047(10) 0.039(11) -0.015(9) -0.001(7) -0.008(7)
O2 0.054(7) 0.088(10) 0.035(8) 0.013(7) 0.008(6) -0.006(6)
C3 0.026(7) 0.023(8) 0.036(9) -0.001(7) 0.002(6) -0.012(7)
O3 0.036(6) 0.041(7) 0.063(8) -0.017(6) 0.003(5) 0.005(6)
C4 0.038(9) 0.021(8) 0.029(9) 0.000(7) 0.008(7) 0.010(7)
O4 0.029(6) 0.075(9) 0.050(7) 0.020(7) 0.002(5) 0.004(6)
C5 0.020(7) 0.036(10) 0.032(9) 0.009(8) 0.004(6) 0.005(6)
O5 0.045(6) 0.027(6) 0.054(7) -0.013(6) 0.007(5) 0.008(5)
C6 0.026(8) 0.028(8) 0.023(8) 0.008(7) -0.002(6) 0.006(6)
O6 0.034(6) 0.050(7) 0.038(6) 0.012(5) 0.008(5) -0.003(5)
O7 0.019(5) 0.025(5) 0.031(6) 0.002(5) 0.002(4) -0.002(4)
N11 0.013(5) 0.016(6) 0.026(6) -0.006(5) 0.000(5) 0.005(4)
N12 0.038(7) 0.012(6) 0.029(7) -0.003(5) 0.004(5) 0.001(5)
C13 0.029(8) 0.012(7) 0.030(9) 0.000(6) 0.002(6) 0.002(6)
N14 0.013(5) 0.023(6) 0.033(7) -0.003(5) -0.001(5) 0.002(5)
C15 0.014(6) 0.019(7) 0.036(9) -0.002(7) -0.005(6) 0.000(5)
N21 0.023(6) 0.032(7) 0.020(6) 0.002(6) 0.003(5) -0.005(5)
N22 0.027(6) 0.020(6) 0.022(6) -0.001(5) 0.002(5) -0.001(5)
C23 0.023(7) 0.031(9) 0.029(8) -0.004(7) -0.006(6) -0.004(6)
N24 0.022(6) 0.030(7) 0.025(7) -0.010(6) 0.002(5) -0.007(5)
C25 0.031(8) 0.030(9) 0.024(8) -0.005(7) -0.005(6) 0.003(6)
O10 0.123(12) 0.073(10) 0.064(9) 0.030(8) 0.016(8) 0.070(9)
C10 0.095(14) 0.057(13) 0.049(12) 0.009(10) 0.022(10) 0.009(11)
O20 0.14(3) 0.69(11) 0.14(3) 0.03(4) 0.00(2) -0.10(4)
C20 0.17(3) 0.09(2) 0.18(4) -0.03(2) -0.06(3) 0.02(2)
O30 0.137(17) 0.21(3) 0.127(18) 0.048(18) -0.009(14) -0.047(18)
C30 0.15(3) 0.16(4) 0.25(5) 0.13(4) -0.11(3) -0.08(3)
O40 0.137(18) 0.26(4) 0.15(2) 0.04(2) 0.009(15) 0.07(2)
C40 0.17(3) 0.23(4) 0.07(2) 0.01(2) 0.024(19) 0.10(3)

loop_
_atom_type_symbol
_atom_type_description
_atom_type_scat_dispersion_real
_atom_type_scat_dispersion_imag
_atom_type_scat_source
C C 0.0033 0.0016 'International Tables Vol C Tables 4.2.6.8 and 6.1.1.4'
H H 0.0000 0.0000 'International Tables Vol C Tables 4.2.6.8 and 6.1.1.4'
N N 0.0061 0.0033 'International Tables Vol C Tables 4.2.6.8 and 6.1.1.4'
O O 0.0106 0.0060 'International Tables Vol C Tables 4.2.6.8 and 6.1.1.4'
Ag Ag -0.8971 1.1015 'International Tables Vol C Tables 4.2.6.8 and 6.1.1.4'
Re Re -1.0185 7.2310 'International Tables Vol C Tables 4.2.6.8 and 6.1.1.4'

loop_
_geom_angle_atom_site_label_1
_geom_angle_atom_site_label_2
_geom_angle_atom_site_label_3
_geom_angle
_geom_angle_site_symmetry_1
_geom_angle_site_symmetry_3
_geom_angle_publ_flag
C3 Re1 C1 89.9(5) . . ?
C3 Re1 C2 87.2(6) . . ?
C1 Re1 C2 89.8(6) . . ?
C3 Re1 O7 173.3(5) . . ?
C1 Re1 O7 94.8(5) . . ?
C2 Re1 O7 97.5(5) . . ?
C3 Re1 N21 94.3(5) . . ?
C1 Re1 N21 174.8(5) . . ?
C2 Re1 N21 93.5(5) . . ?
O7 Re1 N21 80.7(4) . . ?
C3 Re1 N11 95.9(5) . . ?
C1 Re1 N11 93.4(5) . . ?
C2 Re1 N11 175.5(5) . . ?
O7 Re1 N11 79.1(3) . . ?
N21 Re1 N11 83.1(4) . . ?
C6 Re2 C4 90.2(6) . . ?
C6 Re2 C5 86.3(6) . . ?
C4 Re2 C5 90.2(5) . . ?
C6 Re2 O7 174.2(4) . . ?
C4 Re2 O7 95.5(5) . . ?
C5 Re2 O7 94.4(5) . . ?
C6 Re2 N22 98.1(5) . . ?
C4 Re2 N22 89.5(5) . . ?
C5 Re2 N22 175.6(5) . . ?
O7 Re2 N22 81.3(4) . . ?
C6 Re2 N12 94.4(5) . . ?
C4 Re2 N12 171.1(5) . . ?
C5 Re2 N12 97.7(5) . . ?
O7 Re2 N12 79.8(4) . . ?
N22 Re2 N12 82.3(4) . . ?
N14 Ag N24 158.9(4) . 4_565 ?
O1 C1 Re1 175.6(12) . . ?
O2 C2 Re1 177.3(13) . . ?
O3 C3 Re1 178.3(12) . . ?
O4 C4 Re2 178.7(13) . . ?
O5 C5 Re2 175.4(12) . . ?
O6 C6 Re2 176.8(13) . . ?
Re2 O7 Re1 117.4(4) . . ?
C15 N11 N12 106.5(10) . . ?
C15 N11 Re1 130.6(8) . . ?
N12 N11 Re1 123.0(7) . . ?
C13 N12 N11 106.1(10) . . ?
C13 N12 Re2 133.8(9) . . ?
N11 N12 Re2 120.1(8) . . ?
N12 C13 N14 112.9(12) . . ?
C13 N14 C15 102.2(11) . . ?
C13 N14 Ag 133.2(9) . . ?
C15 N14 Ag 124.3(8) . . ?
N11 C15 N14 112.2(11) . . ?
C25 N21 N22 106.1(10) . . ?
C25 N21 Re1 132.9(9) . . ?
N22 N21 Re1 121.0(8) . . ?
C23 N22 N21 105.2(11) . . ?
C23 N22 Re2 132.3(9) . . ?
N21 N22 Re2 122.2(8) . . ?
N22 C23 N24 113.4(12) . . ?
C23 N24 C25 102.9(11) . . ?
C23 N24 Ag 129.2(8) . 4_666 ?
C25 N24 Ag 127.5(9) . 4_666 ?
N21 C25 N24 112.4(12) . . ?

loop_
_geom_bond_atom_site_label_1
_geom_bond_atom_site_label_2
_geom_bond_distance
_geom_bond_site_symmetry_2
_geom_bond_publ_flag
Re1 C3 1.883(15) . ?
Re1 C1 1.895(14) . ?
Re1 C2 1.942(19) . ?
Re1 O7 2.143(8) . ?
Re1 N21 2.164(10) . ?
Re1 N11 2.177(10) . ?
Re2 C6 1.890(15) . ?
Re2 C4 1.919(15) . ?
Re2 C5 1.934(17) . ?
Re2 O7 2.132(8) . ?
Re2 N22 2.167(11) . ?
Re2 N12 2.177(11) . ?
Ag N14 2.117(11) . ?
Ag N24 2.132(10) 4_565 ?
C1 O1 1.170(16) . ?
C2 O2 1.140(19) . ?
C3 O3 1.173(17) . ?
C4 O4 1.141(16) . ?
C5 O5 1.132(17) . ?
C6 O6 1.162(16) . ?
N11 C15 1.307(16) . ?
N11 N12 1.376(14) . ?
N12 C13 1.307(17) . ?
C13 N14 1.348(16) . ?
N14 C15 1.362(16) . ?
N21 C25 1.316(17) . ?
N21 N22 1.376(14) . ?
N22 C23 1.320(17) . ?
C23 N24 1.324(17) . ?
N24 C25 1.347(16) . ?
N24 Ag 2.132(10) 4_666 ?
O10 C10 1.40(2) . ?
O20 C20 1.53(5) . ?
O30 C30 1.43(4) . ?
O40 C40 1.38(3) . ?
